data_4086810
loop_
_publ_author_name
'Utegenov, Kamil I.'
'Krivykh, Vasilii V.'
'Mazhuga, Andrei M.'
'Chudin, Oleg S.'
'Smol'yakov, Aleksander F.'
'Dolgushin, Fedor M.'
'Goryunov, Evgenii I.'
'Ustynyuk, Nikolai A.'

_publ_section_title
;
 Reactions of Manganese and Rhenium Vinylidene Complexes with
 Hydrophosphoryl Compounds
;
_journal_issue 23
_journal_name_full Organometallics
_journal_page_first 3903
_journal_page_last 3913
_journal_paper_doi 10.1021/acs.organomet.6b00626
_journal_volume 35
_journal_year 2016
_chemical_formula_moiety 'C27 H22 O2 P Re S'
_chemical_formula_sum 'C27 H22 O2 P Re S'
_chemical_formula_weight 627.67
_space_group_crystal_system monoclinic
_space_group_IT_number 14
_space_group_name_Hall '-P 2yn'
_space_group_name_H-M_alt 'P 1 21/n 1'
_symmetry_space_group_name_Hall '-P 2yn'
_symmetry_space_group_name_H-M 'P 1 21/n 1'
_atom_sites_solution_hydrogens geom
_audit_creation_method SHELXL-2014/7
_cell_angle_alpha 90
_cell_angle_beta 96.509(5)
_cell_angle_gamma 90
_cell_formula_units_Z 4
_cell_length_a 6.8861(6)
_cell_length_b 18.3729(14)
_cell_length_c 18.2690(16)
_cell_measurement_reflns_used 9456
_cell_measurement_temperature 120(2)
_cell_measurement_theta_max 28.6
_cell_measurement_theta_min 2.2
_cell_volume 2296.5(3)
_computing_cell_refinement 'Bruker SAINT'
_computing_data_collection 'Bruker APEX2'
_computing_data_reduction 'Bruker SAINT'
_computing_molecular_graphics 'Bruker SHELXTL'
_computing_publication_material 'Bruker SHELXTL'
_computing_structure_refinement 'SHELXL-2014/7 (Sheldrick, 2014)'
_computing_structure_solution 'SHELXS-97 (Sheldrick, 2008)'
_diffrn_ambient_temperature 120(2)
_diffrn_measured_fraction_theta_full 0.999
_diffrn_measured_fraction_theta_max 0.999
_diffrn_measurement_device_type 'Bruker APEX-II CCD'
_diffrn_measurement_method '\f and \w scans'
_diffrn_radiation_type MoK\a
_diffrn_radiation_wavelength 0.71073
_diffrn_reflns_av_R_equivalents 0.0292
_diffrn_reflns_av_unetI/netI 0.0195
_diffrn_reflns_Laue_measured_fraction_full 0.999
_diffrn_reflns_Laue_measured_fraction_max 0.999
_diffrn_reflns_limit_h_max 9
_diffrn_reflns_limit_h_min -9
_diffrn_reflns_limit_k_max 24
_diffrn_reflns_limit_k_min -24
_diffrn_reflns_limit_l_max 24
_diffrn_reflns_limit_l_min -24
_diffrn_reflns_number 31531
_diffrn_reflns_point_group_measured_fraction_full 0.999
_diffrn_reflns_point_group_measured_fraction_max 0.999
_diffrn_reflns_theta_full 25.242
_diffrn_reflns_theta_max 27.997
_diffrn_reflns_theta_min 2.244
_exptl_absorpt_coefficient_mu 5.475
_exptl_absorpt_correction_T_max 0.611
_exptl_absorpt_correction_T_min 0.277
_exptl_absorpt_correction_type multi-scan
_exptl_absorpt_process_details SADABS
_exptl_crystal_colour orange
_exptl_crystal_density_diffrn 1.815
_exptl_crystal_description prism
_exptl_crystal_F_000 1224
_exptl_crystal_size_max 0.300
_exptl_crystal_size_mid 0.200
_exptl_crystal_size_min 0.100
_refine_diff_density_max 2.301
_refine_diff_density_min -1.418
_refine_diff_density_rms 0.111
_refine_ls_extinction_coef .
_refine_ls_extinction_method none
_refine_ls_goodness_of_fit_ref 1.137
_refine_ls_hydrogen_treatment constr
_refine_ls_matrix_type full
_refine_ls_number_parameters 289
_refine_ls_number_reflns 5524
_refine_ls_number_restraints 0
_refine_ls_restrained_S_all 1.137
_refine_ls_R_factor_all 0.0235
_refine_ls_R_factor_gt 0.0224
_refine_ls_shift/su_max 0.005
_refine_ls_shift/su_mean 0.000
_refine_ls_structure_factor_coef Fsqd
_refine_ls_weighting_details 'w=1/[\s^2^(Fo^2^)+(0.0162P)^2^+5.9683P] where P=(Fo^2^+2Fc^2^)/3'
_refine_ls_weighting_scheme calc
_refine_ls_wR_factor_gt 0.0509
_refine_ls_wR_factor_ref 0.0514
_reflns_Friedel_coverage 0.000
_reflns_Friedel_fraction_full .
_reflns_Friedel_fraction_max .
_reflns_number_gt 5332
_reflns_number_total 5524
_reflns_threshold_expression 'I > 2\s(I)'
_cod_data_source_file om6b00626_si_002.cif
_cod_data_source_block repsinv
_cod_database_code 4086810
_shelx_shelxl_version_number 2014/7
_shelx_space_group_comment
; 
The symmetry employed for this shelxl refinement is uniquely defined 
by the following loop, which should always be used as a source of 
symmetry information in preference to the above space-group names. 
They are only intended as comments. 
;
_shelx_estimated_absorpt_t_min 0.290
_shelx_estimated_absorpt_t_max 0.611

loop_
_space_group_symop_operation_xyz
'x, y, z'
'-x+1/2, y+1/2, -z+1/2'
'-x, -y, -z'
'x-1/2, -y-1/2, z-1/2'

loop_
_atom_site_label
_atom_site_type_symbol
_atom_site_fract_x
_atom_site_fract_y
_atom_site_fract_z
_atom_site_U_iso_or_equiv
_atom_site_adp_type
_atom_site_occupancy
_atom_site_site_symmetry_order
_atom_site_calc_flag
_atom_site_refinement_flags_posn
_atom_site_refinement_flags_adp
_atom_site_refinement_flags_occupancy
_atom_site_disorder_assembly
_atom_site_disorder_group
Re1 Re 0.94835(2) 0.25707(2) 0.75583(2) 0.01040(4) Uani 1 1 d . . . . .
S1 S 1.28096(10) 0.18878(4) 0.59104(4) 0.01549(13) Uani 1 1 d . . . . .
P1 P 0.99485(10) 0.19920(4) 0.57537(4) 0.01025(12) Uani 1 1 d . . . . .
O1 O 1.3074(3) 0.18823(13) 0.84277(12) 0.0222(5) Uani 1 1 d . . . . .
O2 O 1.2267(3) 0.35755(11) 0.68404(12) 0.0186(4) Uani 1 1 d . . . . .
C1 C 0.6186(4) 0.26331(16) 0.76751(17) 0.0192(6) Uani 1 1 d . . . . .
H1A H 0.5129 0.2352 0.7378 0.023 Uiso 1 1 calc R U . . .
C2 C 0.6845(4) 0.33424(17) 0.75099(18) 0.0213(6) Uani 1 1 d . . . . .
H2A H 0.6326 0.3647 0.7078 0.026 Uiso 1 1 calc R U . . .
C3 C 0.8245(5) 0.35676(18) 0.81026(19) 0.0248(7) Uani 1 1 d . . . . .
H3A H 0.8874 0.4058 0.8158 0.030 Uiso 1 1 calc R U . . .
C4 C 0.8451(5) 0.30031(19) 0.86288(18) 0.0236(6) Uani 1 1 d . . . . .
H4A H 0.9256 0.3025 0.9120 0.028 Uiso 1 1 calc R U . . .
C5 C 0.7181(5) 0.24200(17) 0.83698(17) 0.0195(6) Uani 1 1 d . . . . .
H5A H 0.6943 0.1965 0.8646 0.023 Uiso 1 1 calc R U . . .
C6 C 0.8712(4) 0.19024(14) 0.65619(14) 0.0114(5) Uani 1 1 d . . . . .
H6A H 0.7268 0.1841 0.6442 0.014 Uiso 1 1 calc R U . . .
C7 C 0.9522(4) 0.14172(14) 0.71348(15) 0.0126(5) Uani 1 1 d . . . . .
H7A H 1.0861 0.1239 0.7066 0.015 Uiso 1 1 calc R U . . .
C8 C 0.8370(4) 0.08914(14) 0.75329(14) 0.0130(5) Uani 1 1 d . . . . .
C9 C 0.9369(5) 0.04817(15) 0.81035(16) 0.0176(6) Uani 1 1 d . . . . .
H9A H 1.0742 0.0539 0.8215 0.021 Uiso 1 1 calc R U . . .
C10 C 0.8383(5) -0.00056(16) 0.85080(16) 0.0221(6) Uani 1 1 d . . . . .
H10A H 0.9084 -0.0275 0.8896 0.026 Uiso 1 1 calc R U . . .
C11 C 0.6384(5) -0.01031(16) 0.83511(16) 0.0218(6) Uani 1 1 d . . . . .
H11A H 0.5707 -0.0432 0.8633 0.026 Uiso 1 1 calc R U . . .
C12 C 0.5383(5) 0.02870(16) 0.77756(17) 0.0198(6) Uani 1 1 d . . . . .
H12A H 0.4017 0.0216 0.7659 0.024 Uiso 1 1 calc R U . . .
C13 C 0.6358(4) 0.07808(15) 0.73675(16) 0.0169(5) Uani 1 1 d . . . . .
H13A H 0.5653 0.1043 0.6975 0.020 Uiso 1 1 calc R U . . .
C14 C 1.1761(4) 0.21508(15) 0.80849(15) 0.0149(5) Uani 1 1 d . . . . .
C15 C 1.1246(4) 0.31615(15) 0.70705(15) 0.0140(5) Uani 1 1 d . . . . .
C16 C 0.8844(4) 0.13122(14) 0.51144(15) 0.0128(5) Uani 1 1 d . . . . .
C17 C 0.8082(4) 0.06667(15) 0.53677(16) 0.0166(5) Uani 1 1 d . . . . .
H17A H 0.8010 0.0600 0.5880 0.020 Uiso 1 1 calc R U . . .
C18 C 0.7427(5) 0.01208(16) 0.48710(18) 0.0203(6) Uani 1 1 d . . . . .
H18A H 0.6913 -0.0318 0.5044 0.024 Uiso 1 1 calc R U . . .
C19 C 0.7527(5) 0.02178(17) 0.41244(18) 0.0216(6) Uani 1 1 d . . . . .
H19A H 0.7081 -0.0156 0.3787 0.026 Uiso 1 1 calc R U . . .
C20 C 0.8275(5) 0.08596(17) 0.38655(17) 0.0224(6) Uani 1 1 d . . . . .
H20A H 0.8333 0.0925 0.3353 0.027 Uiso 1 1 calc R U . . .
C21 C 0.8938(4) 0.14052(16) 0.43586(16) 0.0177(6) Uani 1 1 d . . . . .
H21A H 0.9456 0.1843 0.4182 0.021 Uiso 1 1 calc R U . . .
C22 C 0.9134(4) 0.28593(14) 0.53519(14) 0.0122(5) Uani 1 1 d . . . . .
C23 C 0.7134(4) 0.30255(15) 0.52475(16) 0.0159(5) Uani 1 1 d . . . . .
H23A H 0.6203 0.2686 0.5387 0.019 Uiso 1 1 calc R U . . .
C24 C 0.6520(5) 0.36909(16) 0.49385(16) 0.0198(6) Uani 1 1 d . . . . .
H24A H 0.5166 0.3806 0.4867 0.024 Uiso 1 1 calc R U . . .
C25 C 0.7878(5) 0.41865(15) 0.47345(16) 0.0211(6) Uani 1 1 d . . . . .
H25A H 0.7452 0.4641 0.4526 0.025 Uiso 1 1 calc R U . . .
C26 C 0.9856(5) 0.40214(15) 0.48334(16) 0.0197(6) Uani 1 1 d . . . . .
H26A H 1.0781 0.4362 0.4690 0.024 Uiso 1 1 calc R U . . .
C27 C 1.0490(4) 0.33586(15) 0.51415(15) 0.0145(5) Uani 1 1 d . . . . .
H27B H 1.1845 0.3246 0.5208 0.017 Uiso 1 1 calc R U . . .

loop_
_atom_site_aniso_label
_atom_site_aniso_U_11
_atom_site_aniso_U_22
_atom_site_aniso_U_33
_atom_site_aniso_U_23
_atom_site_aniso_U_13
_atom_site_aniso_U_12
Re1 0.01074(6) 0.01127(6) 0.00909(6) 0.00114(3) 0.00072(4) -0.00132(3)
S1 0.0115(3) 0.0174(3) 0.0173(3) 0.0013(2) 0.0008(2) -0.0008(2)
P1 0.0121(3) 0.0099(3) 0.0086(3) 0.0020(2) 0.0006(2) -0.0014(2)
O1 0.0156(10) 0.0309(12) 0.0190(11) 0.0116(9) -0.0032(8) -0.0024(9)
O2 0.0188(10) 0.0176(10) 0.0191(10) 0.0044(8) 0.0013(8) -0.0048(8)
C1 0.0165(13) 0.0217(14) 0.0195(15) -0.0001(11) 0.0026(11) 0.0011(11)
C2 0.0162(13) 0.0204(14) 0.0283(17) 0.0042(12) 0.0071(12) 0.0047(11)
C3 0.0224(15) 0.0212(15) 0.0327(18) -0.0108(13) 0.0117(13) -0.0027(12)
C4 0.0210(15) 0.0340(17) 0.0166(14) -0.0095(12) 0.0058(11) 0.0008(12)
C5 0.0211(14) 0.0242(15) 0.0151(14) 0.0025(11) 0.0097(11) 0.0018(11)
C6 0.0116(12) 0.0135(12) 0.0092(12) 0.0015(9) 0.0016(9) -0.0015(9)
C7 0.0143(12) 0.0134(12) 0.0100(12) 0.0029(9) 0.0012(9) -0.0008(9)
C8 0.0204(13) 0.0108(11) 0.0081(12) 0.0005(9) 0.0026(10) -0.0015(10)
C9 0.0244(15) 0.0147(13) 0.0133(13) 0.0027(10) 0.0003(11) -0.0017(11)
C10 0.0388(18) 0.0153(13) 0.0115(13) 0.0039(10) 0.0004(12) -0.0034(12)
C11 0.0383(18) 0.0153(13) 0.0133(14) -0.0004(10) 0.0086(12) -0.0102(12)
C12 0.0240(15) 0.0175(13) 0.0192(15) -0.0022(11) 0.0078(12) -0.0074(11)
C13 0.0210(14) 0.0148(13) 0.0152(13) 0.0012(10) 0.0030(11) -0.0031(10)
C14 0.0168(13) 0.0162(12) 0.0123(12) 0.0016(10) 0.0041(10) -0.0057(10)
C15 0.0153(12) 0.0147(12) 0.0111(12) -0.0001(9) -0.0020(10) 0.0025(10)
C16 0.0117(12) 0.0127(12) 0.0137(13) -0.0003(9) 0.0002(10) 0.0008(9)
C17 0.0189(13) 0.0152(13) 0.0162(14) 0.0013(10) 0.0040(11) -0.0017(10)
C18 0.0197(14) 0.0152(13) 0.0259(16) -0.0010(11) 0.0021(12) -0.0033(11)
C19 0.0218(15) 0.0197(14) 0.0215(15) -0.0065(11) -0.0053(12) -0.0002(11)
C20 0.0308(16) 0.0212(14) 0.0136(14) -0.0022(11) -0.0045(12) 0.0018(12)
C21 0.0243(15) 0.0155(13) 0.0127(13) 0.0022(10) -0.0004(11) -0.0010(11)
C22 0.0196(13) 0.0093(11) 0.0078(11) 0.0013(9) 0.0011(9) -0.0013(9)
C23 0.0187(14) 0.0153(13) 0.0136(13) 0.0011(10) 0.0019(10) -0.0002(10)
C24 0.0253(15) 0.0182(14) 0.0149(14) -0.0021(11) -0.0025(11) 0.0067(11)
C25 0.0404(18) 0.0108(12) 0.0106(13) -0.0012(10) -0.0035(12) 0.0025(12)
C26 0.0352(17) 0.0118(12) 0.0113(13) 0.0002(10) -0.0009(11) -0.0088(11)
C27 0.0188(13) 0.0152(12) 0.0094(12) -0.0004(9) 0.0007(10) -0.0031(10)

loop_
_atom_type_symbol
_atom_type_description
_atom_type_scat_dispersion_real
_atom_type_scat_dispersion_imag
_atom_type_scat_source
C C 0.0033 0.0016 'International Tables Vol C Tables 4.2.6.8 and 6.1.1.4'
H H 0.0000 0.0000 'International Tables Vol C Tables 4.2.6.8 and 6.1.1.4'
P P 0.1023 0.0942 'International Tables Vol C Tables 4.2.6.8 and 6.1.1.4'
S S 0.1246 0.1234 'International Tables Vol C Tables 4.2.6.8 and 6.1.1.4'
Re Re -1.0185 7.2310 'International Tables Vol C Tables 4.2.6.8 and 6.1.1.4'
O O 0.0106 0.0060 'International Tables Vol C Tables 4.2.6.8 and 6.1.1.4'

loop_
_geom_angle_atom_site_label_1
_geom_angle_atom_site_label_2
_geom_angle_atom_site_label_3
_geom_angle
_geom_angle_site_symmetry_1
_geom_angle_site_symmetry_3
C14 Re1 C15 86.33(11) . .
C14 Re1 C6 107.32(11) . .
C15 Re1 C6 92.13(10) . .
C14 Re1 C7 75.65(11) . .
C15 Re1 C7 109.81(11) . .
C6 Re1 C7 37.54(9) . .
C14 Re1 C3 115.41(12) . .
C15 Re1 C3 92.02(12) . .
C6 Re1 C3 137.24(11) . .
C7 Re1 C3 156.57(11) . .
C14 Re1 C4 91.53(12) . .
C15 Re1 C4 118.18(12) . .
C6 Re1 C4 145.57(11) . .
C7 Re1 C4 129.30(11) . .
C3 Re1 C4 35.78(12) . .
C14 Re1 C2 150.47(12) . .
C15 Re1 C2 99.89(11) . .
C6 Re1 C2 101.30(11) . .
C7 Re1 C2 127.29(11) . .
C3 Re1 C2 36.21(12) . .
C4 Re1 C2 59.99(12) . .
C14 Re1 C5 102.30(11) . .
C15 Re1 C5 151.92(11) . .
C6 Re1 C5 110.13(11) . .
C7 Re1 C5 98.23(10) . .
C3 Re1 C5 60.06(11) . .
C4 Re1 C5 36.17(11) . .
C2 Re1 C5 60.05(11) . .
C14 Re1 C1 137.30(11) . .
C15 Re1 C1 134.01(11) . .
C6 Re1 C1 87.52(10) . .
C7 Re1 C1 97.37(10) . .
C3 Re1 C1 60.15(11) . .
C4 Re1 C1 60.09(11) . .
C2 Re1 C1 36.00(11) . .
C5 Re1 C1 36.03(11) . .
C6 P1 C22 105.05(12) . .
C6 P1 C16 105.25(13) . .
C22 P1 C16 104.82(12) . .
C6 P1 S1 115.60(9) . .
C22 P1 S1 113.72(10) . .
C16 P1 S1 111.46(9) . .
C2 C1 C5 107.9(3) . .
C2 C1 Re1 71.64(17) . .
C5 C1 Re1 71.95(17) . .
C2 C1 H1A 126.0 . .
C5 C1 H1A 126.0 . .
Re1 C1 H1A 126.0 . .
C1 C2 C3 108.0(3) . .
C1 C2 Re1 72.36(17) . .
C3 C2 Re1 71.74(17) . .
C1 C2 H2A 125.9 . .
C3 C2 H2A 125.9 . .
Re1 C2 H2A 125.9 . .
C4 C3 C2 108.1(3) . .
C4 C3 Re1 72.22(18) . .
C2 C3 Re1 72.06(17) . .
C4 C3 H3A 125.8 . .
C2 C3 H3A 125.8 . .
Re1 C3 H3A 125.8 . .
C3 C4 C5 108.4(3) . .
C3 C4 Re1 72.00(18) . .
C5 C4 Re1 72.29(17) . .
C3 C4 H4A 125.7 . .
C5 C4 H4A 125.7 . .
Re1 C4 H4A 125.7 . .
C1 C5 C4 107.6(3) . .
C1 C5 Re1 72.02(17) . .
C4 C5 Re1 71.54(17) . .
C1 C5 H5A 126.1 . .
C4 C5 H5A 126.1 . .
Re1 C5 H5A 126.1 . .
C7 C6 P1 118.4(2) . .
C7 C6 Re1 73.01(15) . .
P1 C6 Re1 122.34(13) . .
C7 C6 H6A 112.5 . .
P1 C6 H6A 112.5 . .
Re1 C6 H6A 112.5 . .
C6 C7 C8 124.9(2) . .
C6 C7 Re1 69.44(15) . .
C8 C7 Re1 114.43(18) . .
C6 C7 H7A 113.5 . .
C8 C7 H7A 113.5 . .
Re1 C7 H7A 113.5 . .
C13 C8 C9 118.3(3) . .
C13 C8 C7 123.9(2) . .
C9 C8 C7 117.8(3) . .
C10 C9 C8 120.9(3) . .
C10 C9 H9A 119.5 . .
C8 C9 H9A 119.5 . .
C11 C10 C9 120.6(3) . .
C11 C10 H10A 119.7 . .
C9 C10 H10A 119.7 . .
C10 C11 C12 119.1(3) . .
C10 C11 H11A 120.5 . .
C12 C11 H11A 120.5 . .
C11 C12 C13 120.9(3) . .
C11 C12 H12A 119.6 . .
C13 C12 H12A 119.6 . .
C12 C13 C8 120.3(3) . .
C12 C13 H13A 119.9 . .
C8 C13 H13A 119.9 . .
O1 C14 Re1 176.5(2) . .
O2 C15 Re1 171.9(2) . .
C17 C16 C21 119.4(3) . .
C17 C16 P1 121.1(2) . .
C21 C16 P1 119.2(2) . .
C18 C17 C16 120.1(3) . .
C18 C17 H17A 119.9 . .
C16 C17 H17A 119.9 . .
C19 C18 C17 120.0(3) . .
C19 C18 H18A 120.0 . .
C17 C18 H18A 120.0 . .
C18 C19 C20 120.4(3) . .
C18 C19 H19A 119.8 . .
C20 C19 H19A 119.8 . .
C21 C20 C19 119.9(3) . .
C21 C20 H20A 120.1 . .
C19 C20 H20A 120.1 . .
C20 C21 C16 120.2(3) . .
C20 C21 H21A 119.9 . .
C16 C21 H21A 119.9 . .
C27 C22 C23 119.8(2) . .
C27 C22 P1 120.2(2) . .
C23 C22 P1 120.0(2) . .
C24 C23 C22 119.7(3) . .
C24 C23 H23A 120.2 . .
C22 C23 H23A 120.2 . .
C25 C24 C23 120.2(3) . .
C25 C24 H24A 119.9 . .
C23 C24 H24A 119.9 . .
C24 C25 C26 120.2(3) . .
C24 C25 H25A 119.9 . .
C26 C25 H25A 119.9 . .
C25 C26 C27 120.2(3) . .
C25 C26 H26A 119.9 . .
C27 C26 H26A 119.9 . .
C26 C27 C22 119.9(3) . .
C26 C27 H27B 120.0 . .
C22 C27 H27B 120.0 . .

loop_
_geom_bond_atom_site_label_1
_geom_bond_atom_site_label_2
_geom_bond_distance
_geom_bond_site_symmetry_2
Re1 C14 1.907(3) .
Re1 C15 1.921(3) .
Re1 C6 2.210(3) .
Re1 C7 2.257(3) .
Re1 C3 2.294(3) .
Re1 C4 2.297(3) .
Re1 C2 2.298(3) .
Re1 C5 2.307(3) .
Re1 C1 2.308(3) .
S1 P1 1.9678(10) .
P1 C6 1.793(3) .
P1 C22 1.816(3) .
P1 C16 1.817(3) .
O1 C14 1.151(4) .
O2 C15 1.148(4) .
C1 C2 1.424(4) .
C1 C5 1.427(4) .
C1 H1A 1.0000 .
C2 C3 1.427(5) .
C2 H2A 1.0000 .
C3 C4 1.410(5) .
C3 H3A 1.0000 .
C4 C5 1.429(4) .
C4 H4A 1.0000 .
C5 H5A 1.0000 .
C6 C7 1.438(3) .
C6 H6A 1.0000 .
C7 C8 1.491(4) .
C7 H7A 1.0000 .
C8 C13 1.399(4) .
C8 C9 1.402(4) .
C9 C10 1.387(4) .
C9 H9A 0.9500 .
C10 C11 1.386(5) .
C10 H10A 0.9500 .
C11 C12 1.389(4) .
C11 H11A 0.9500 .
C12 C13 1.394(4) .
C12 H12A 0.9500 .
C13 H13A 0.9500 .
C16 C17 1.397(4) .
C16 C21 1.400(4) .
C17 C18 1.393(4) .
C17 H17A 0.9500 .
C18 C19 1.385(5) .
C18 H18A 0.9500 .
C19 C20 1.391(5) .
C19 H19A 0.9500 .
C20 C21 1.390(4) .
C20 H20A 0.9500 .
C21 H21A 0.9500 .
C22 C27 1.394(4) .
C22 C23 1.403(4) .
C23 C24 1.392(4) .
C23 H23A 0.9500 .
C24 C25 1.386(5) .
C24 H24A 0.9500 .
C25 C26 1.388(5) .
C25 H25A 0.9500 .
C26 C27 1.391(4) .
C26 H26A 0.9500 .
C27 H27B 0.9500 .

loop_
_geom_torsion_atom_site_label_1
_geom_torsion_atom_site_label_2
_geom_torsion_atom_site_label_3
_geom_torsion_atom_site_label_4
_geom_torsion
_geom_torsion_site_symmetry_1
_geom_torsion_site_symmetry_2
_geom_torsion_site_symmetry_3
_geom_torsion_site_symmetry_4
C5 C1 C2 C3 -0.1(3) . . . .
Re1 C1 C2 C3 -63.3(2) . . . .
C5 C1 C2 Re1 63.2(2) . . . .
C1 C2 C3 C4 0.1(3) . . . .
Re1 C2 C3 C4 -63.7(2) . . . .
C1 C2 C3 Re1 63.7(2) . . . .
C2 C3 C4 C5 0.0(4) . . . .
Re1 C3 C4 C5 -63.6(2) . . . .
C2 C3 C4 Re1 63.6(2) . . . .
C2 C1 C5 C4 0.1(3) . . . .
Re1 C1 C5 C4 63.1(2) . . . .
C2 C1 C5 Re1 -63.0(2) . . . .
C3 C4 C5 C1 0.0(3) . . . .
Re1 C4 C5 C1 -63.4(2) . . . .
C3 C4 C5 Re1 63.4(2) . . . .
C22 P1 C6 C7 -158.6(2) . . . .
C16 P1 C6 C7 91.1(2) . . . .
S1 P1 C6 C7 -32.3(2) . . . .
C22 P1 C6 Re1 -71.48(17) . . . .
C16 P1 C6 Re1 178.16(14) . . . .
S1 P1 C6 Re1 54.72(17) . . . .
P1 C6 C7 C8 -135.8(2) . . . .
Re1 C6 C7 C8 106.1(3) . . . .
P1 C6 C7 Re1 118.09(18) . . . .
C6 C7 C8 C13 3.5(4) . . . .
Re1 C7 C8 C13 84.7(3) . . . .
C6 C7 C8 C9 -176.9(3) . . . .
Re1 C7 C8 C9 -95.7(3) . . . .
C13 C8 C9 C10 -1.8(4) . . . .
C7 C8 C9 C10 178.5(3) . . . .
C8 C9 C10 C11 0.6(5) . . . .
C9 C10 C11 C12 0.9(5) . . . .
C10 C11 C12 C13 -1.2(5) . . . .
C11 C12 C13 C8 0.0(4) . . . .
C9 C8 C13 C12 1.5(4) . . . .
C7 C8 C13 C12 -178.9(3) . . . .
C6 P1 C16 C17 -29.7(3) . . . .
C22 P1 C16 C17 -140.2(2) . . . .
S1 P1 C16 C17 96.3(2) . . . .
C6 P1 C16 C21 156.8(2) . . . .
C22 P1 C16 C21 46.2(3) . . . .
S1 P1 C16 C21 -77.2(2) . . . .
C21 C16 C17 C18 0.2(4) . . . .
P1 C16 C17 C18 -173.3(2) . . . .
C16 C17 C18 C19 -0.2(5) . . . .
C17 C18 C19 C20 -0.1(5) . . . .
C18 C19 C20 C21 0.4(5) . . . .
C19 C20 C21 C16 -0.3(5) . . . .
C17 C16 C21 C20 0.1(4) . . . .
P1 C16 C21 C20 173.7(2) . . . .
C6 P1 C22 C27 131.4(2) . . . .
C16 P1 C22 C27 -117.9(2) . . . .
S1 P1 C22 C27 4.1(2) . . . .
C6 P1 C22 C23 -49.1(2) . . . .
C16 P1 C22 C23 61.6(2) . . . .
S1 P1 C22 C23 -176.44(19) . . . .
C27 C22 C23 C24 -0.4(4) . . . .
P1 C22 C23 C24 -179.9(2) . . . .
C22 C23 C24 C25 0.1(4) . . . .
C23 C24 C25 C26 0.3(4) . . . .
C24 C25 C26 C27 -0.3(4) . . . .
C25 C26 C27 C22 0.0(4) . . . .
C23 C22 C27 C26 0.4(4) . . . .
P1 C22 C27 C26 179.9(2) . . . .
